data_7245887
loop_
_publ_author_name
'Bondarenko, Mikhail A.'
'Abramov, Pavel A.'
'Korolkov, Ilya V.'
'Bogomyakov, Artem S.'
'Sokolov, Maxim N.'
'Adonin, Sergey A.'

_publ_section_title
;
 Cu(ii) 3,5-diiodosalicylate complexes: precursor-dependent formation of
 mono-, di-, tri- and tetranuclear compounds and 1D coordination polymers
;
_journal_issue 1
_journal_name_full CrystEngComm
_journal_page_first 130
_journal_page_last 136
_journal_paper_doi 10.1039/D2CE01393B
_journal_volume 25
_journal_year 2023
_chemical_formula_sum 'C48 H28 Cu4 I8 N4 O12'
_chemical_formula_weight 2122.10
_space_group_crystal_system tetragonal
_space_group_IT_number 88
_space_group_name_Hall '-I 4ad'
_space_group_name_H-M_alt 'I 41/a :2'
_atom_sites_solution_hydrogens geom
_atom_sites_solution_primary direct
_atom_sites_solution_secondary difmap
_audit_creation_method SHELXL-2017/1
_audit_update_record
;
2022-08-04 deposited with the CCDC.	2022-11-22 downloaded from the CCDC.
;
_cell_angle_alpha 90
_cell_angle_beta 90
_cell_angle_gamma 90
_cell_formula_units_Z 4
_cell_length_a 16.9289(4)
_cell_length_b 16.9289(4)
_cell_length_c 19.3081(6)
_cell_measurement_reflns_used 9919
_cell_measurement_temperature 150(2)
_cell_measurement_theta_max 31.4755
_cell_measurement_theta_min 2.4062
_cell_volume 5533.5(3)
_computing_cell_refinement 'SAINT (Bruker-AXS, 2016)'
_computing_data_collection 'APEX3 (Bruker-AXS, 2016)'
_computing_data_reduction 'SAINT (Bruker-AXS, 2016)'
_computing_molecular_graphics 'ShelXle (H\"ubschle, 2011)'
_computing_publication_material 'CIFTAB-2014 (Sheldrick, 2014)'
_computing_structure_refinement 'SHELXL-2014 (Sheldrick, 2014)'
_computing_structure_solution 'SHELXS-2014 (Sheldrick, 2014)'
_diffrn_ambient_temperature 150(2)
_diffrn_detector PIXEL
_diffrn_detector_area_resol_mean 7.41
_diffrn_detector_type 'Bruker PHOTON III area detector'
_diffrn_measured_fraction_theta_full 0.998
_diffrn_measured_fraction_theta_max 0.999
_diffrn_measurement_device 'three-circle diffractometer'
_diffrn_measurement_device_type 'Bruker D8 Venture diffractometer'
_diffrn_measurement_method '\w and \f scans'
_diffrn_radiation_monochromator 'Incoatec HELIOS multilayer mirrors'
_diffrn_radiation_probe x-ray
_diffrn_radiation_source 'fine-focus sealed tube'
_diffrn_radiation_type MoK\a
_diffrn_radiation_wavelength 0.71073
_diffrn_reflns_av_R_equivalents 0.0357
_diffrn_reflns_av_unetI/netI 0.0139
_diffrn_reflns_Laue_measured_fraction_full 0.998
_diffrn_reflns_Laue_measured_fraction_max 0.999
_diffrn_reflns_limit_h_max 24
_diffrn_reflns_limit_h_min -24
_diffrn_reflns_limit_k_max 24
_diffrn_reflns_limit_k_min -24
_diffrn_reflns_limit_l_max 28
_diffrn_reflns_limit_l_min -28
_diffrn_reflns_number 73022
_diffrn_reflns_point_group_measured_fraction_full 0.998
_diffrn_reflns_point_group_measured_fraction_max 0.999
_diffrn_reflns_theta_full 25.500
_diffrn_reflns_theta_max 31.503
_diffrn_reflns_theta_min 2.406
_diffrn_source 'Incoatec IuS3.0 microfocus X-ray tube'
_exptl_absorpt_coefficient_mu 6.043
_exptl_absorpt_correction_T_max 0.7462
_exptl_absorpt_correction_T_min 0.6390
_exptl_absorpt_correction_type multi-scan
_exptl_absorpt_process_details
;
 SADABS 2016/2: Krause, L., Herbst-Irmer, R., Sheldrick G.M. & Stalke D.,
 J. Appl. Cryst. 48 (2015) 3-10
;
_exptl_crystal_colour dark-green
_exptl_crystal_density_diffrn 2.547
_exptl_crystal_description block
_exptl_crystal_F_000 3920
_exptl_crystal_size_max 0.070
_exptl_crystal_size_mid 0.070
_exptl_crystal_size_min 0.060
_refine_diff_density_max 2.143
_refine_diff_density_min -1.363
_refine_diff_density_rms 0.098
_refine_ls_extinction_method none
_refine_ls_goodness_of_fit_ref 1.077
_refine_ls_hydrogen_treatment constr
_refine_ls_matrix_type full
_refine_ls_number_parameters 172
_refine_ls_number_reflns 4601
_refine_ls_number_restraints 0
_refine_ls_restrained_S_all 1.077
_refine_ls_R_factor_all 0.0294
_refine_ls_R_factor_gt 0.0256
_refine_ls_shift/su_max 0.002
_refine_ls_shift/su_mean 0.000
_refine_ls_structure_factor_coef Fsqd
_refine_ls_weighting_details 'w=1/[\s^2^(Fo^2^)+(0.0199P)^2^+22.4482P] where P=(Fo^2^+2Fc^2^)/3'
_refine_ls_weighting_scheme calc
_refine_ls_wR_factor_gt 0.0581
_refine_ls_wR_factor_ref 0.0600
_reflns_Friedel_coverage 0.000
_reflns_number_gt 4149
_reflns_number_total 4601
_reflns_threshold_expression >2\s(I)
_cod_data_source_file d2ce01393b2.cif
_cod_data_source_block 1_a
_cod_depositor_comments 'Adding full bibliography for 7245877--7245890.cif.'
_cod_original_sg_symbol_H-M 'I 41/a'
_cod_database_code 7245887
_shelx_shelxl_version_number 2017/1
_shelx_space_group_comment
;
The symmetry employed for this shelxl refinement is uniquely defined
by the following loop, which should always be used as a source of
symmetry information in preference to the above space-group names.
They are only intended as comments.
;
_shelx_estimated_absorpt_t_min 0.677
_shelx_estimated_absorpt_t_max 0.713

loop_
_space_group_symop_operation_xyz
'x, y, z'
'-x+1/2, -y, z+1/2'
'-y+3/4, x+1/4, z+1/4'
'y+3/4, -x+3/4, z+3/4'
'x+1/2, y+1/2, z+1/2'
'-x+1, -y+1/2, z+1'
'-y+5/4, x+3/4, z+3/4'
'y+5/4, -x+5/4, z+5/4'
'-x, -y, -z'
'x-1/2, y, -z-1/2'
'y-3/4, -x-1/4, -z-1/4'
'-y-3/4, x-3/4, -z-3/4'
'-x+1/2, -y+1/2, -z+1/2'
'x, y+1/2, -z'
'y-1/4, -x+1/4, -z+1/4'
'-y-1/4, x-1/4, -z-1/4'

loop_
_atom_site_label
_atom_site_type_symbol
_atom_site_fract_x
_atom_site_fract_y
_atom_site_fract_z
_atom_site_U_iso_or_equiv
_atom_site_adp_type
_atom_site_occupancy
_atom_site_site_symmetry_order
_atom_site_calc_flag
_atom_site_refinement_flags_posn
_atom_site_refinement_flags_adp
_atom_site_refinement_flags_occupancy
_atom_site_disorder_assembly
_atom_site_disorder_group
C1 C 0.27355(15) 0.12857(16) 0.76666(14) 0.0291(5) Uani 1 1 d . . . . .
H1 H 0.255992 0.139746 0.812352 0.035 Uiso 1 1 calc R U . . .
C2 C 0.24342(17) 0.06346(18) 0.73315(16) 0.0358(6) Uani 1 1 d . . . . .
H2 H 0.205905 0.030420 0.755500 0.043 Uiso 1 1 calc R U . . .
C3 C 0.26833(18) 0.04672(17) 0.66671(16) 0.0358(6) Uani 1 1 d . . . . .
H3 H 0.248275 0.002151 0.642534 0.043 Uiso 1 1 calc R U . . .
C4 C 0.32282(18) 0.09596(17) 0.63623(14) 0.0345(6) Uani 1 1 d . . . . .
H4 H 0.341189 0.085509 0.590647 0.041 Uiso 1 1 calc R U . . .
C5 C 0.35072(16) 0.16081(15) 0.67234(13) 0.0281(5) Uani 1 1 d . . . . .
H5 H 0.387794 0.194905 0.650653 0.034 Uiso 1 1 calc R U . . .
C6 C 0.46775(14) 0.40152(14) 0.83037(11) 0.0226(4) Uani 1 1 d . . . . .
C7 C 0.47700(13) 0.42748(14) 0.75785(11) 0.0208(4) Uani 1 1 d . . . . .
C8 C 0.44506(13) 0.38447(14) 0.70131(11) 0.0212(4) Uani 1 1 d . . . . .
C9 C 0.45668(14) 0.41866(14) 0.63470(11) 0.0227(4) Uani 1 1 d . . . . .
C10 C 0.49877(14) 0.48738(15) 0.62428(12) 0.0250(4) Uani 1 1 d . . . . .
H10 H 0.505844 0.507749 0.578856 0.030 Uiso 1 1 calc R U . . .
C11 C 0.53085(15) 0.52663(15) 0.68125(12) 0.0253(4) Uani 1 1 d . . . . .
C12 C 0.51998(14) 0.49739(14) 0.74681(12) 0.0232(4) Uani 1 1 d . . . . .
H12 H 0.541784 0.524754 0.785278 0.028 Uiso 1 1 calc R U . . .
O1 O 0.50007(11) 0.44237(10) 0.87772(9) 0.0262(3) Uani 1 1 d . . . . .
O2 O 0.42880(12) 0.34030(11) 0.84631(9) 0.0297(4) Uani 1 1 d . . . . .
O3 O 0.40707(11) 0.31745(11) 0.70634(8) 0.0257(3) Uani 1 1 d . . . . .
Cu1 Cu 0.37024(2) 0.26987(2) 0.78876(2) 0.02173(6) Uani 1 1 d . . . . .
I1 I 0.59614(2) 0.63040(2) 0.66738(2) 0.03958(6) Uani 1 1 d . . . . .
I2 I 0.40731(2) 0.36146(2) 0.54901(2) 0.03582(5) Uani 1 1 d . . . . .
N1 N 0.32688(12) 0.17699(12) 0.73729(10) 0.0239(4) Uani 1 1 d . . . . .

loop_
_atom_site_aniso_label
_atom_site_aniso_U_11
_atom_site_aniso_U_22
_atom_site_aniso_U_33
_atom_site_aniso_U_23
_atom_site_aniso_U_13
_atom_site_aniso_U_12
C1 0.0271(11) 0.0334(13) 0.0266(11) 0.0002(9) -0.0004(9) -0.0022(10)
C2 0.0313(13) 0.0363(14) 0.0399(15) -0.0017(11) -0.0038(11) -0.0045(11)
C3 0.0384(14) 0.0329(13) 0.0362(14) -0.0067(11) -0.0103(11) 0.0035(11)
C4 0.0445(15) 0.0327(13) 0.0263(12) -0.0034(10) -0.0055(11) 0.0088(11)
C5 0.0348(13) 0.0290(12) 0.0205(10) 0.0020(9) 0.0011(9) 0.0053(10)
C6 0.0256(10) 0.0266(10) 0.0156(9) 0.0002(8) -0.0021(8) 0.0032(8)
C7 0.0223(10) 0.0249(10) 0.0153(9) 0.0017(7) -0.0005(7) 0.0023(8)
C8 0.0214(10) 0.0269(10) 0.0154(9) 0.0001(7) -0.0002(7) 0.0014(8)
C9 0.0247(10) 0.0293(11) 0.0142(9) 0.0000(8) -0.0001(7) -0.0003(8)
C10 0.0277(11) 0.0308(11) 0.0166(9) 0.0039(8) -0.0004(8) 0.0005(9)
C11 0.0290(11) 0.0254(11) 0.0214(10) 0.0022(8) -0.0012(8) -0.0014(9)
C12 0.0269(11) 0.0240(10) 0.0186(10) -0.0007(8) -0.0030(8) 0.0023(8)
O1 0.0368(9) 0.0264(8) 0.0155(7) -0.0010(6) -0.0044(6) 0.0000(7)
O2 0.0385(10) 0.0351(10) 0.0155(7) 0.0032(7) -0.0037(7) -0.0092(8)
O3 0.0323(9) 0.0297(9) 0.0152(7) 0.0010(6) 0.0012(6) -0.0068(7)
Cu1 0.02411(13) 0.02754(14) 0.01354(12) 0.00222(10) -0.00056(9) -0.00084(10)
I1 0.05331(12) 0.03400(10) 0.03142(10) 0.00695(7) -0.00659(8) -0.01538(8)
I2 0.04638(11) 0.04490(11) 0.01617(7) -0.00148(6) -0.00391(6) -0.01204(8)
N1 0.0245(9) 0.0280(10) 0.0193(9) 0.0015(7) -0.0019(7) 0.0027(7)

loop_
_atom_type_symbol
_atom_type_description
_atom_type_scat_dispersion_real
_atom_type_scat_dispersion_imag
_atom_type_scat_source
C C 0.0033 0.0016 'International Tables Vol C Tables 4.2.6.8 and 6.1.1.4'
H H 0.0000 0.0000 'International Tables Vol C Tables 4.2.6.8 and 6.1.1.4'
O O 0.0106 0.0060 'International Tables Vol C Tables 4.2.6.8 and 6.1.1.4'
Cu Cu 0.3201 1.2651 'International Tables Vol C Tables 4.2.6.8 and 6.1.1.4'
I I -0.4742 1.8119 'International Tables Vol C Tables 4.2.6.8 and 6.1.1.4'
N N 0.0061 0.0033 'International Tables Vol C Tables 4.2.6.8 and 6.1.1.4'

loop_
_geom_angle_atom_site_label_1
_geom_angle_atom_site_label_2
_geom_angle_atom_site_label_3
_geom_angle
_geom_angle_site_symmetry_1
_geom_angle_site_symmetry_3
_geom_angle_publ_flag
N1 C1 C2 122.6(3) . . ?
N1 C1 H1 118.7 . . ?
C2 C1 H1 118.7 . . ?
C1 C2 C3 119.2(3) . . ?
C1 C2 H2 120.4 . . ?
C3 C2 H2 120.4 . . ?
C4 C3 C2 118.6(3) . . ?
C4 C3 H3 120.7 . . ?
C2 C3 H3 120.7 . . ?
C3 C4 C5 119.6(3) . . ?
C3 C4 H4 120.2 . . ?
C5 C4 H4 120.2 . . ?
N1 C5 C4 121.9(3) . . ?
N1 C5 H5 119.0 . . ?
C4 C5 H5 119.0 . . ?
O2 C6 O1 119.7(2) . . ?
O2 C6 C7 122.0(2) . . ?
O1 C6 C7 118.4(2) . . ?
C12 C7 C8 120.8(2) . . ?
C12 C7 C6 116.7(2) . . ?
C8 C7 C6 122.4(2) . . ?
O3 C8 C7 125.1(2) . . ?
O3 C8 C9 119.2(2) . . ?
C7 C8 C9 115.7(2) . . ?
C10 C9 C8 123.1(2) . . ?
C10 C9 I2 118.80(16) . . ?
C8 C9 I2 118.11(17) . . ?
C9 C10 C11 119.2(2) . . ?
C9 C10 H10 120.4 . . ?
C11 C10 H10 120.4 . . ?
C12 C11 C10 120.2(2) . . ?
C12 C11 I1 119.47(18) . . ?
C10 C11 I1 120.30(17) . . ?
C11 C12 C7 120.9(2) . . ?
C11 C12 H12 119.6 . . ?
C7 C12 H12 119.6 . . ?
C6 O1 Cu1 111.82(15) . 11_667 ?
C6 O2 Cu1 129.83(15) . . ?
C8 O3 Cu1 126.48(15) . . ?
O3 Cu1 O2 93.02(8) . . ?
O3 Cu1 O1 160.90(8) . 16_657 ?
O2 Cu1 O1 84.76(8) . 16_657 ?
O3 Cu1 N1 92.16(8) . . ?
O2 Cu1 N1 166.33(8) . . ?
O1 Cu1 N1 94.36(8) 16_657 . ?
C1 N1 C5 118.1(2) . . ?
C1 N1 Cu1 121.07(17) . . ?
C5 N1 Cu1 120.87(18) . . ?

loop_
_geom_bond_atom_site_label_1
_geom_bond_atom_site_label_2
_geom_bond_distance
_geom_bond_site_symmetry_2
_geom_bond_publ_flag
C1 N1 1.345(3) . ?
C1 C2 1.376(4) . ?
C1 H1 0.9500 . ?
C2 C3 1.380(4) . ?
C2 H2 0.9500 . ?
C3 C4 1.376(4) . ?
C3 H3 0.9500 . ?
C4 C5 1.384(4) . ?
C4 H4 0.9500 . ?
C5 N1 1.346(3) . ?
C5 H5 0.9500 . ?
C6 O2 1.266(3) . ?
C6 O1 1.270(3) . ?
C6 C7 1.476(3) . ?
C7 C12 1.405(3) . ?
C7 C8 1.419(3) . ?
C8 O3 1.308(3) . ?
C8 C9 1.424(3) . ?
C9 C10 1.379(3) . ?
C9 I2 2.091(2) . ?
C10 C11 1.395(3) . ?
C10 H10 0.9500 . ?
C11 C12 1.372(3) . ?
C11 I1 2.093(2) . ?
C12 H12 0.9500 . ?
O1 Cu1 1.9586(17) 11_667 ?
O2 Cu1 1.9076(18) . ?
O3 Cu1 1.8896(17) . ?
Cu1 N1 2.000(2) . ?
